data_2005656
loop_
_publ_author_name
'Othman, A. H.'
'Goh, S.-C.'
'Fun, H.-K.'
'Sivakumar, K.'

_publ_section_title
;Hydrogen
 Bis[(8-quinolinol-<i>N</i>)(8-quinolinolato-<i>N</i>,<i>O</i>)(triphenylphosphine-<i>P</i>)silver(I)]
 Acetate Monohydrate
;
_journal_issue 11
_journal_name_full 'Acta Crystallographica Section C'
_journal_page_first 2760
_journal_page_last 2763
_journal_paper_doi 10.1107/S010827019600858X
_journal_volume 52
_journal_year 1996
_chemical_formula_iupac '[Ag2 H (C9 H6 N1 O1)2 (C9 H7 N1 O1)2 (C18 H15 P)2] (C2 H3 O2) , H2 O'
_chemical_formula_sum 'C74 H62 Ag2 N4 O7 P2'
_chemical_formula_weight 1396.96
_chemical_melting_point 411.6(5)
_chemical_name_systematic
;
Bis[(quinolin-8-olato)(8-hydroxyquinoline)(triphenylphosphine)silver(I)]
hydrogen acetate monohydrate
;
_space_group_IT_number 14
_symmetry_cell_setting monoclinic
_symmetry_space_group_name_Hall '-P 2ybc'
_symmetry_space_group_name_H-M 'P 1 21/c 1'
_audit_creation_method SHELXL
_cell_angle_alpha 90.00
_cell_angle_beta 96.21(1)
_cell_angle_gamma 90.00
_cell_formula_units_Z 4
_cell_length_a 35.800(4)
_cell_length_b 15.564(1)
_cell_length_c 11.387(1)
_cell_measurement_reflns_used 35
_cell_measurement_temperature 293(2)
_cell_measurement_theta_max 25
_cell_measurement_theta_min 8
_cell_volume 6307.5(10)
_computing_cell_refinement XSCANS
_computing_data_collection 'XSCANS (Siemens, 1994)'
_computing_data_reduction XSCANS
_computing_molecular_graphics 'SHELXTL/PC (Sheldrick, 1990b)'
_computing_publication_material SHELXL93
_computing_structure_refinement 'SHELXL93 (Sheldrick, 1993)'
_computing_structure_solution 'SHELXS86 (Sheldrick, 1990a)'
_diffrn_ambient_temperature 293(2)
_diffrn_measurement_device 'Siemens P4 diffractometer'
_diffrn_measurement_method '\q/2\q scans'
_diffrn_radiation_monochromator graphite
_diffrn_radiation_source 'fine-focus sealed tube'
_diffrn_radiation_type MoK\a
_diffrn_radiation_wavelength 0.71073
_diffrn_reflns_av_R_equivalents 0.0549
_diffrn_reflns_av_sigmaI/netI 0.0542
_diffrn_reflns_limit_h_max 42
_diffrn_reflns_limit_h_min -42
_diffrn_reflns_limit_k_max 1
_diffrn_reflns_limit_k_min -18
_diffrn_reflns_limit_l_max 13
_diffrn_reflns_limit_l_min -1
_diffrn_reflns_number 13737
_diffrn_reflns_theta_max 25.00
_diffrn_reflns_theta_min 1.14
_diffrn_standards_decay_% <4
_diffrn_standards_interval_count 97
_diffrn_standards_number 3
_exptl_absorpt_coefficient_mu 0.732
_exptl_absorpt_correction_T_max 0.79
_exptl_absorpt_correction_T_min 0.71
_exptl_absorpt_correction_type 'Empirical, \y scans (XSCANS; Siemens, 1994)'
_exptl_crystal_colour Yellow
_exptl_crystal_density_diffrn 1.471
_exptl_crystal_density_meas ?
_exptl_crystal_description 'Thick plate'
_exptl_crystal_F_000 2856
_exptl_crystal_size_max 0.54
_exptl_crystal_size_mid 0.48
_exptl_crystal_size_min 0.32
_refine_diff_density_max 1.62
_refine_diff_density_min -0.81
_refine_ls_extinction_method none
_refine_ls_goodness_of_fit_all 1.056
_refine_ls_goodness_of_fit_obs 1.138
_refine_ls_matrix_type full
_refine_ls_number_parameters 832
_refine_ls_number_reflns 10956
_refine_ls_number_restraints 0
_refine_ls_restrained_S_all 1.336
_refine_ls_restrained_S_obs 1.138
_refine_ls_R_factor_all 0.0800
_refine_ls_R_factor_obs 0.0530
_refine_ls_shift/esd_max 0.002
_refine_ls_shift/esd_mean 0.000
_refine_ls_structure_factor_coef Fsqd
_refine_ls_weighting_details 'w = 1/[\s^2^(Fo^2^)+(0.0937P)^2^+3.7086P] where P=(Fo^2^+2Fc^2^)/3'
_refine_ls_weighting_scheme calc
_refine_ls_wR_factor_all 0.2075
_refine_ls_wR_factor_obs 0.1478
_reflns_number_observed 7783
_reflns_number_total 10997
_reflns_observed_criterion >2sigma(I)
_cod_data_source_file mu1240.cif
_cod_data_source_block aaho5a
_cod_depositor_comments
;
The following automatic conversions were performed:
'_symmetry_cell_setting' value 'Monoclinic' changed to 'monoclinic'
according to '/home/saulius/struct/CIF-dictionaries/cif_core.dic'
dictionary named 'cif_core.dic' version 2.4.1 from 2010-06-29.

Automatic conversion script
Id: cif_fix_enum 1527 2010-12-29 10:47:43Z saulius 

The following automatic conversions were performed:

'_chemical_melting_point' value '138-139\%C' was changed to
'411.6(5)' - it was converted from degrees Celsius(C) to Kelvins(K),
the average value was taken and precision was
estimated.

'_symmetry_cell_setting' value 'Monoclinic' changed to
'monoclinic' according to
/home/saulius/struct/CIF-dictionaries/cif_core.dic dictionary named
'cif_core.dic' version 2.4.1 from 2010-06-29.

'_geom_bond_publ_flag'
value 'Yes' changed to 'yes' according to
/home/saulius/struct/CIF-dictionaries/cif_core.dic dictionary named
'cif_core.dic' version 2.4.1 from 2010-06-29 (20
times).

'_geom_angle_publ_flag' value 'Yes' changed to 'yes'
according to /home/saulius/struct/CIF-dictionaries/cif_core.dic
dictionary named 'cif_core.dic' version 2.4.1 from 2010-06-29 (12
times).

Automatic conversion script
Id: cif_fix_values 1715 2011-07-08 13:25:40Z adriana 

The following automatic conversions were performed:

'_exptl_crystal_density_meas' value 'not measured' was changed to '?'
- the value is perceived as not measured.

Automatic conversion script
Id: cif_fix_values 3008 2015-01-20 13:52:24Z robertas 

The following automatic conversions were performed:

'_refine_ls_weighting_scheme' value 'calc w =
1/[\s^2^(Fo^2^)+(0.0937P)^2^+3.7086P] where P=(Fo^2^+2Fc^2^)/3' was
changed to 'calc'. New tag '_refine_ls_weighting_details' was
created. The value of the new tag was set to 'w =
1/[\s^2^(Fo^2^)+(0.0937P)^2^+3.7086P] where P=(Fo^2^+2Fc^2^)/3'.

Automatic conversion script
Id: cif_fix_values 3143 2015-03-26 13:38:13Z robertas 
;
_cod_original_sg_symbol_H-M 'P 21/c'
_cod_database_code 2005656

loop_
_symmetry_equiv_pos_as_xyz
'x, y, z'
'-x, y+1/2, -z+1/2'
'-x, -y, -z'
'x, -y-1/2, z-1/2'

loop_
_atom_site_aniso_label
_atom_site_aniso_U_11
_atom_site_aniso_U_22
_atom_site_aniso_U_33
_atom_site_aniso_U_12
_atom_site_aniso_U_13
_atom_site_aniso_U_23
Ag1A 0.0432(2) 0.0460(2) 0.0441(2) -0.0029(2) 0.0112(2) 0.0009(2)
P1A 0.0376(7) 0.0402(7) 0.0389(7) -0.0003(5) 0.0066(5) 0.0028(5)
O1A 0.038(2) 0.076(3) 0.038(2) 0.002(2) 0.006(2) -0.010(2)
O2A 0.048(2) 0.048(2) 0.058(2) 0.002(2) 0.000(2) -0.008(2)
N1A 0.043(3) 0.045(2) 0.038(2) 0.002(2) -0.001(2) 0.002(2)
N2A 0.052(3) 0.040(2) 0.060(3) -0.010(2) 0.009(2) 0.002(2)
C1A 0.044(3) 0.066(3) 0.047(3) 0.004(3) -0.001(2) 0.004(3)
C2A 0.068(4) 0.085(5) 0.051(4) -0.029(4) -0.007(3) 0.002(3)
C3A 0.078(5) 0.083(4) 0.041(3) -0.017(4) 0.007(3) -0.013(3)
C4A 0.058(3) 0.053(3) 0.045(3) -0.012(3) 0.013(3) -0.005(3)
C5A 0.065(4) 0.086(5) 0.054(4) -0.001(3) 0.025(3) -0.018(3)
C6A 0.055(4) 0.084(4) 0.068(4) 0.001(3) 0.022(3) -0.012(4)
C7A 0.043(3) 0.056(3) 0.058(3) -0.001(3) 0.012(3) -0.006(3)
C8A 0.044(3) 0.039(2) 0.039(3) -0.003(2) 0.011(2) 0.000(2)
C9A 0.051(3) 0.030(2) 0.042(3) 0.002(2) 0.009(2) 0.002(2)
C10A 0.053(4) 0.052(3) 0.100(5) -0.006(3) 0.003(3) 0.008(4)
C11A 0.076(5) 0.051(4) 0.116(6) -0.018(4) -0.024(5) -0.002(4)
C12A 0.108(6) 0.039(3) 0.085(5) -0.009(4) -0.012(4) -0.009(3)
C13A 0.081(4) 0.038(3) 0.058(4) -0.006(3) 0.003(3) 0.000(3)
C14A 0.108(6) 0.049(3) 0.082(5) -0.002(4) 0.036(4) -0.021(3)
C15A 0.092(5) 0.053(4) 0.096(5) 0.005(4) 0.048(4) -0.009(4)
C16A 0.059(4) 0.047(3) 0.082(4) 0.003(3) 0.021(3) -0.002(3)
C17A 0.049(3) 0.035(3) 0.054(3) 0.003(2) 0.012(2) 0.003(2)
C18A 0.052(3) 0.034(2) 0.047(3) -0.002(2) 0.010(2) 0.005(2)
C19A 0.041(3) 0.038(2) 0.037(3) -0.002(2) 0.004(2) -0.002(2)
C20A 0.045(3) 0.054(3) 0.050(3) 0.002(2) 0.008(2) -0.003(3)
C21A 0.051(4) 0.065(4) 0.075(4) 0.013(3) 0.002(3) 0.000(3)
C22A 0.059(4) 0.044(3) 0.074(4) 0.008(3) -0.010(3) 0.004(3)
C23A 0.060(4) 0.061(3) 0.052(3) -0.005(3) -0.007(3) 0.022(3)
C24A 0.049(3) 0.064(3) 0.048(3) -0.005(3) 0.005(3) 0.008(3)
C25A 0.035(3) 0.042(3) 0.049(3) 0.000(2) 0.009(2) 0.000(2)
C26A 0.053(3) 0.050(3) 0.048(3) 0.001(3) -0.002(3) -0.001(3)
C27A 0.059(4) 0.072(4) 0.055(4) 0.010(3) -0.004(3) -0.004(3)
C28A 0.053(3) 0.064(4) 0.066(4) -0.002(3) 0.000(3) -0.022(3)
C29A 0.061(4) 0.046(3) 0.078(4) -0.013(3) 0.016(3) -0.006(3)
C30A 0.052(3) 0.049(3) 0.049(3) -0.002(3) 0.007(2) 0.003(3)
C31A 0.049(3) 0.043(3) 0.040(3) 0.004(2) 0.012(2) 0.005(2)
C32A 0.053(4) 0.069(4) 0.078(4) -0.002(3) 0.029(3) -0.010(3)
C33A 0.052(4) 0.092(5) 0.102(6) 0.014(4) 0.031(4) -0.008(5)
C34A 0.095(6) 0.079(5) 0.063(4) 0.028(4) 0.030(4) 0.001(4)
C35A 0.114(7) 0.081(5) 0.059(4) 0.008(4) 0.009(4) -0.026(4)
C36A 0.063(4) 0.080(4) 0.061(4) 0.002(3) 0.006(3) -0.014(4)
Ag1B 0.0464(3) 0.0480(2) 0.0396(2) 0.0015(2) -0.0027(2) 0.0036(2)
P1B 0.0403(7) 0.0341(6) 0.0346(6) -0.0009(5) 0.0011(5) 0.0012(5)
O1B 0.041(2) 0.078(3) 0.034(2) 0.000(2) 0.006(2) -0.009(2)
O2B 0.056(2) 0.047(2) 0.059(2) -0.003(2) 0.016(2) -0.010(2)
N1B 0.040(2) 0.041(2) 0.038(2) 0.000(2) 0.003(2) 0.001(2)
N2B 0.065(3) 0.036(2) 0.060(3) 0.004(2) 0.010(2) 0.008(2)
C1B 0.049(3) 0.064(4) 0.057(4) -0.002(3) 0.025(3) -0.006(3)
C2B 0.054(4) 0.079(4) 0.052(3) 0.010(3) 0.026(3) 0.000(3)
C3B 0.084(5) 0.070(4) 0.034(3) 0.017(3) 0.013(3) -0.006(3)
C4B 0.056(3) 0.049(3) 0.039(3) 0.007(3) -0.004(2) -0.002(2)
C5B 0.060(4) 0.071(4) 0.046(3) 0.003(3) -0.008(3) -0.015(3)
C6B 0.053(4) 0.080(4) 0.055(4) -0.003(3) -0.009(3) -0.012(3)
C7B 0.042(3) 0.065(4) 0.048(3) 0.003(3) 0.002(2) -0.007(3)
C8B 0.045(3) 0.043(3) 0.040(3) 0.008(2) 0.006(2) 0.001(2)
C9B 0.042(3) 0.033(2) 0.038(3) 0.006(2) 0.007(2) 0.004(2)
C10B 0.071(4) 0.054(4) 0.093(5) 0.016(3) 0.016(4) 0.016(4)
C11B 0.097(6) 0.059(4) 0.129(7) 0.027(4) 0.044(6) 0.012(5)
C12B 0.131(7) 0.040(3) 0.104(6) 0.006(4) 0.059(6) -0.008(4)
C13B 0.103(5) 0.035(3) 0.063(4) -0.008(3) 0.032(4) 0.002(3)
C14B 0.135(7) 0.059(4) 0.059(4) -0.041(5) 0.028(5) -0.022(3)
C15B 0.117(7) 0.070(4) 0.063(4) -0.047(5) 0.005(4) -0.005(4)
C16B 0.073(4) 0.060(4) 0.061(4) -0.019(3) 0.006(3) 0.000(3)
C17B 0.064(4) 0.037(3) 0.042(3) -0.008(2) 0.008(3) 0.001(2)
C18B 0.070(4) 0.033(3) 0.043(3) -0.004(2) 0.009(3) 0.006(2)
C19B 0.041(3) 0.035(2) 0.039(3) -0.001(2) 0.003(2) -0.002(2)
C20B 0.043(3) 0.052(3) 0.054(3) -0.001(2) 0.003(2) -0.001(3)
C21B 0.048(3) 0.063(4) 0.084(5) -0.015(3) 0.003(3) -0.002(3)
C22B 0.062(4) 0.053(3) 0.080(4) -0.019(3) 0.022(3) -0.001(3)
C23B 0.073(4) 0.056(3) 0.057(4) -0.008(3) 0.012(3) 0.008(3)
C24B 0.054(3) 0.055(3) 0.042(3) -0.006(3) 0.002(2) 0.006(3)
C25B 0.042(3) 0.044(3) 0.037(3) 0.002(2) 0.002(2) 0.000(2)
C26B 0.073(4) 0.049(3) 0.074(4) 0.000(3) 0.032(3) 0.002(3)
C27B 0.061(4) 0.080(5) 0.079(5) -0.008(3) 0.028(3) -0.002(4)
C28B 0.050(3) 0.064(4) 0.080(4) 0.014(3) 0.013(3) -0.009(3)
C29B 0.064(4) 0.045(3) 0.082(4) 0.012(3) 0.005(3) -0.001(3)
C30B 0.056(3) 0.041(3) 0.061(3) 0.002(2) 0.009(3) 0.004(3)
C31B 0.047(3) 0.038(2) 0.032(2) -0.009(2) 0.003(2) 0.004(2)
C32B 0.053(3) 0.062(4) 0.052(3) -0.005(3) -0.005(3) 0.000(3)
C33B 0.074(5) 0.089(5) 0.062(4) -0.029(4) -0.024(4) 0.001(4)
C34B 0.117(7) 0.079(5) 0.045(4) -0.047(5) 0.005(4) -0.009(3)
C35B 0.122(7) 0.053(4) 0.051(4) -0.013(4) 0.011(4) -0.010(3)
C36B 0.065(4) 0.051(3) 0.045(3) 0.002(3) 0.011(3) -0.006(3)
O1W 0.077(4) 0.087(4) 0.070(3) 0.007(3) 0.008(3) -0.005(3)
O3 0.071(3) 0.105(4) 0.076(3) -0.006(3) 0.019(3) -0.030(3)
O4 0.050(3) 0.086(3) 0.068(3) -0.014(2) 0.010(2) -0.014(2)
C37 0.051(4) 0.081(5) 0.084(6) -0.017(4) 0.007(4) -0.008(5)
C38 0.055(4) 0.056(3) 0.058(4) 0.008(3) -0.004(3) 0.002(3)

loop_
_atom_site_label
_atom_site_occupancy
_atom_site_fract_x
_atom_site_fract_y
_atom_site_fract_z
_atom_site_U_iso_or_equiv
_atom_site_thermal_displace_type
_atom_site_calc_flag
_atom_site_refinement_flags
_atom_site_type_symbol
Ag1A 1 0.403981(11) 1.00990(2) 0.42728(3) 0.04396(14) Uani d . Ag
P1A 1 0.37253(4) 0.91853(8) 0.55236(11) 0.0387(3) Uani d . P
O1A 1 0.47426(11) 1.0032(2) 0.4198(3) 0.0505(9) Uani d . O
O2A 1 0.33588(12) 1.1025(2) 0.3863(4) 0.0518(9) Uani d . O
N1A 1 0.41744(12) 0.9828(3) 0.2403(4) 0.0424(10) Uani d . N
N2A 1 0.40511(13) 1.1602(3) 0.4684(4) 0.0505(11) Uani d . N
C1A 1 0.3906(2) 0.9722(4) 0.1534(5) 0.0527(13) Uani d . C
H1A 1 0.3652(2) 0.9829(4) 0.1689(5) 0.080 Uiso d R H
C2A 1 0.3969(2) 0.9462(5) 0.0387(6) 0.069(2) Uani d . C
H2A 1 0.3765(2) 0.9403(5) -0.0225(6) 0.080 Uiso d R H
C3A 1 0.4324(2) 0.9298(4) 0.0173(5) 0.067(2) Uani d . C
H3A 1 0.4373(2) 0.9125(4) -0.0605(5) 0.080 Uiso d R H
C4A 1 0.4627(2) 0.9378(4) 0.1074(5) 0.0516(13) Uani d . C
C5A 1 0.4999(2) 0.9167(4) 0.0921(6) 0.067(2) Uani d . C
H5A 1 0.5060(2) 0.8963(4) 0.0169(6) 0.080 Uiso d R H
C6A 1 0.5274(2) 0.9255(4) 0.1829(6) 0.068(2) Uani d . C
H6A 1 0.5528(2) 0.9108(4) 0.1716(6) 0.080 Uiso d R H
C7A 1 0.5191(2) 0.9555(4) 0.2934(5) 0.0518(13) Uani d . C
H7A 1 0.5392(2) 0.9618(4) 0.3558(5) 0.080 Uiso d R H
C8A 1 0.48312(15) 0.9762(3) 0.3154(4) 0.0402(11) Uani d . C
C9A 1 0.45367(15) 0.9660(3) 0.2197(4) 0.0404(11) Uani d . C
C10A 1 0.4383(2) 1.1926(4) 0.5055(7) 0.069(2) Uani d . C
H10A 1 0.4601(2) 1.1666(4) 0.4778(7) 0.080 Uiso d R H
C11A 1 0.4438(2) 1.2617(4) 0.5817(7) 0.083(2) Uani d . C
H11A 1 0.4687(2) 1.2834(4) 0.6038(7) 0.080 Uiso d R H
C12A 1 0.4142(2) 1.2983(4) 0.6246(7) 0.079(2) Uani d . C
H12A 1 0.4179(2) 1.3440(4) 0.6813(7) 0.080 Uiso d R H
C13A 1 0.3775(2) 1.2688(3) 0.5851(5) 0.060(2) Uani d . C
C14A 1 0.3448(2) 1.3056(4) 0.6239(6) 0.078(2) Uani d . C
H14A 1 0.3468(2) 1.3518(4) 0.6799(6) 0.080 Uiso d R H
C15A 1 0.3106(2) 1.2747(4) 0.5809(7) 0.078(2) Uani d . C
H15A 1 0.2884(2) 1.3002(4) 0.6066(7) 0.080 Uiso d R H
C16A 1 0.3068(2) 1.2062(4) 0.4999(6) 0.062(2) Uani d . C
H16A 1 0.2822(2) 1.1861(4) 0.4705(6) 0.080 Uiso d R H
C17A 1 0.33778(15) 1.1683(3) 0.4628(5) 0.0456(12) Uani d . C
C18A 1 0.37417(15) 1.1987(3) 0.5057(5) 0.0438(12) Uani d . C
C19A 1 0.40369(14) 0.8510(3) 0.6512(4) 0.0388(11) Uani d . C
C20A 1 0.43979(15) 0.8400(3) 0.6259(5) 0.0496(13) Uani d . C
H20A 1 0.44812(15) 0.8690(3) 0.5590(5) 0.080 Uiso d R H
C21A 1 0.4647(2) 0.7878(4) 0.6958(6) 0.064(2) Uani d . C
H21A 1 0.4901(2) 0.7810(4) 0.6779(6) 0.080 Uiso d R H
C22A 1 0.4522(2) 0.7457(4) 0.7910(6) 0.061(2) Uani d . C
H22A 1 0.4692(2) 0.7092(4) 0.8395(6) 0.080 Uiso d R H
C23A 1 0.4162(2) 0.7557(4) 0.8168(5) 0.0590(15) Uani d . C
H23A 1 0.4078(2) 0.7252(4) 0.8824(5) 0.080 Uiso d R H
C24A 1 0.3917(2) 0.8094(4) 0.7489(5) 0.0537(14) Uani d . C
H24A 1 0.3666(2) 0.8179(4) 0.7690(5) 0.080 Uiso d R H
C25A 1 0.33976(14) 0.8439(3) 0.4693(5) 0.0418(11) Uani d . C
C26A 1 0.3222(2) 0.8725(4) 0.3622(5) 0.0511(13) Uani d . C
H26A 1 0.3265(2) 0.9300(4) 0.3362(5) 0.080 Uiso d R H
C27A 1 0.2987(2) 0.8189(4) 0.2929(6) 0.063(2) Uani d . C
H27A 1 0.2868(2) 0.8391(4) 0.2184(6) 0.080 Uiso d R H
C28A 1 0.2920(2) 0.7370(4) 0.3290(6) 0.061(2) Uani d . C
H28A 1 0.2751(2) 0.7004(4) 0.2808(6) 0.080 Uiso d R H
C29A 1 0.3095(2) 0.7073(4) 0.4344(6) 0.061(2) Uani d . C
H29A 1 0.3051(2) 0.6496(4) 0.4595(6) 0.080 Uiso d R H
C30A 1 0.3335(2) 0.7601(3) 0.5041(5) 0.0498(13) Uani d . C
H30A 1 0.3459(2) 0.7388(3) 0.5772(5) 0.080 Uiso d R H
C31A 1 0.3435(2) 0.9756(3) 0.6490(5) 0.0432(12) Uani d . C
C32A 1 0.3047(2) 0.9676(4) 0.6423(6) 0.065(2) Uani d . C
H32A 1 0.2922(2) 0.9265(4) 0.5888(6) 0.080 Uiso d R H
C33A 1 0.2838(2) 1.0172(5) 0.7107(8) 0.080(2) Uani d . C
H33A 1 0.2570(2) 1.0104(5) 0.7053(8) 0.080 Uiso d R H
C34A 1 0.3016(2) 1.0766(5) 0.7876(6) 0.078(2) Uani d . C
H34A 1 0.2871(2) 1.1105(5) 0.8367(6) 0.080 Uiso d R H
C35A 1 0.3396(3) 1.0878(5) 0.7936(6) 0.085(2) Uani d . C
H35A 1 0.3517(3) 1.1300(5) 0.8461(6) 0.080 Uiso d R H
C36A 1 0.3606(2) 1.0378(5) 0.7237(6) 0.068(2) Uani d . C
H36A 1 0.3872(2) 1.0464(5) 0.7273(6) 0.080 Uiso d R H
Ag1B 1 0.096625(12) 1.00445(2) 0.49008(3) 0.04521(14) Uani d . Ag
P1B 1 0.12475(4) 0.91765(8) 0.64714(11) 0.0366(3) Uani d . P
O1B 1 0.02572(11) 1.0012(2) 0.4364(3) 0.0509(10) Uani d . O
O2B 1 0.16779(12) 1.0898(2) 0.4716(3) 0.0533(9) Uani d . O
N1B 1 0.08179(12) 0.9871(2) 0.2928(4) 0.0397(9) Uani d . N
N2B 1 0.10135(14) 1.1574(3) 0.5199(4) 0.0535(12) Uani d . N
C1B 1 0.1085(2) 0.9843(4) 0.2208(5) 0.0554(15) Uani d . C
H1B 1 0.1336(2) 0.9996(4) 0.2517(5) 0.080 Uiso d R H
C2B 1 0.1018(2) 0.9602(4) 0.1017(5) 0.060(2) Uani d . C
H2B 1 0.1217(2) 0.9609(4) 0.0516(5) 0.080 Uiso d R H
C3B 1 0.0667(2) 0.9360(4) 0.0590(5) 0.062(2) Uani d . C
H3B 1 0.0618(2) 0.9175(4) -0.0216(5) 0.080 Uiso d R H
C4B 1 0.0370(2) 0.9379(3) 0.1318(5) 0.0485(13) Uani d . C
C5B 1 0.0001(2) 0.9126(4) 0.0924(5) 0.060(2) Uani d . C
H5B 1 -0.0061(2) 0.8925(4) 0.0130(5) 0.080 Uiso d R H
C6B 1 -0.0269(2) 0.9168(4) 0.1675(5) 0.064(2) Uani d . C
H6B 1 -0.0519(2) 0.8983(4) 0.1403(5) 0.080 Uiso d R H
C7B 1 -0.0192(2) 0.9472(4) 0.2832(5) 0.0522(13) Uani d . C
H7B 1 -0.0391(2) 0.9505(4) 0.3331(5) 0.080 Uiso d R H
C8B 1 0.01687(15) 0.9725(3) 0.3272(5) 0.0425(12) Uani d . C
C9B 1 0.04594(14) 0.9660(3) 0.2497(4) 0.0374(11) Uani d . C
C10B 1 0.0696(2) 1.1930(4) 0.5403(6) 0.072(2) Uani d . C
H10B 1 0.0467(2) 1.1722(4) 0.4980(6) 0.080 Uiso d R H
C11B 1 0.0674(3) 1.2600(5) 0.6211(8) 0.093(3) Uani d . C
H11B 1 0.0434(3) 1.2842(5) 0.6331(8) 0.080 Uiso d R H
C12B 1 0.0994(3) 1.2908(4) 0.6828(8) 0.088(3) Uani d . C
H12B 1 0.0980(3) 1.3358(4) 0.7399(8) 0.080 Uiso d R H
C13B 1 0.1342(2) 1.2563(3) 0.6616(6) 0.065(2) Uani d . C
C14B 1 0.1689(3) 1.2850(4) 0.7210(6) 0.083(2) Uani d . C
H14B 1 0.1692(3) 1.3297(4) 0.7792(6) 0.080 Uiso d R H
C15B 1 0.2012(3) 1.2502(5) 0.6963(6) 0.084(2) Uani d . C
H15B 1 0.2244(3) 1.2706(5) 0.7369(6) 0.080 Uiso d R H
C16B 1 0.2022(2) 1.1840(4) 0.6117(5) 0.065(2) Uani d . C
H16B 1 0.2258(2) 1.1601(4) 0.5952(5) 0.080 Uiso d R H
C17B 1 0.1689(2) 1.1536(3) 0.5528(5) 0.0474(13) Uani d . C
C18B 1 0.1338(2) 1.1895(3) 0.5761(5) 0.0483(13) Uani d . C
C19B 1 0.09255(14) 0.8514(3) 0.7203(4) 0.0387(11) Uani d . C
C20B 1 0.05519(15) 0.8463(3) 0.6724(5) 0.0496(13) Uani d . C
H20B 1 0.04687(15) 0.8783(3) 0.6024(5) 0.080 Uiso d R H
C21B 1 0.0300(2) 0.7956(4) 0.7245(6) 0.065(2) Uani d . C
H21B 1 0.0042(2) 0.7929(4) 0.6912(6) 0.080 Uiso d R H
C22B 1 0.0418(2) 0.7489(4) 0.8244(6) 0.064(2) Uani d . C
H22B 1 0.0243(2) 0.7134(4) 0.8602(6) 0.080 Uiso d R H
C23B 1 0.0784(2) 0.7531(4) 0.8729(5) 0.061(2) Uani d . C
H23B 1 0.0865(2) 0.7203(4) 0.9424(5) 0.080 Uiso d R H
C24B 1 0.1037(2) 0.8045(3) 0.8218(5) 0.0509(13) Uani d . C
H24B 1 0.1293(2) 0.8077(3) 0.8570(5) 0.080 Uiso d R H
C25B 1 0.15960(14) 0.8424(3) 0.6002(4) 0.0410(11) Uani d . C
C26B 1 0.1896(2) 0.8746(4) 0.5487(6) 0.064(2) Uani d . C
H26B 1 0.1919(2) 0.9357(4) 0.5396(6) 0.080 Uiso d R H
C27B 1 0.2164(2) 0.8215(4) 0.5101(6) 0.072(2) Uani d . C
H27B 1 0.2371(2) 0.8456(4) 0.4746(6) 0.080 Uiso d R H
C28B 1 0.2134(2) 0.7338(4) 0.5222(6) 0.064(2) Uani d . C
H28B 1 0.2321(2) 0.6963(4) 0.4960(6) 0.080 Uiso d R H
C29B 1 0.1835(2) 0.7011(4) 0.5722(6) 0.064(2) Uani d . C
H29B 1 0.1810(2) 0.6400(4) 0.5799(6) 0.080 Uiso d R H
C30B 1 0.1565(2) 0.7550(3) 0.6120(5) 0.0523(13) Uani d . C
H30B 1 0.1358(2) 0.7310(3) 0.6476(5) 0.080 Uiso d R H
C31B 1 0.15072(15) 0.9781(3) 0.7658(4) 0.0392(11) Uani d . C
C32B 1 0.1857(2) 0.9549(4) 0.8209(5) 0.0563(14) Uani d . C
H32B 1 0.1973(2) 0.9028(4) 0.7980(5) 0.080 Uiso d R H
C33B 1 0.2042(2) 1.0056(5) 0.9080(6) 0.077(2) Uani d . C
H33B 1 0.2286(2) 0.9896(5) 0.9443(6) 0.080 Uiso d R H
C34B 1 0.1871(3) 1.0797(5) 0.9430(6) 0.081(2) Uani d . C
H34B 1 0.1998(3) 1.1154(5) 1.0034(6) 0.080 Uiso d R H
C35B 1 0.1520(3) 1.1027(4) 0.8916(6) 0.075(2) Uani d . C
H35B 1 0.1401(3) 1.1536(4) 0.9175(6) 0.080 Uiso d R H
C36B 1 0.1339(2) 1.0532(4) 0.8039(5) 0.0533(14) Uani d . C
H36B 1 0.1095(2) 1.0700(4) 0.7680(5) 0.080 Uiso d R H
O1W 1 0.2933(2) 0.9893(4) 0.0710(5) 0.0783(14) Uani d . O
O3 1 0.23457(14) 1.0674(3) 0.4144(4) 0.0834(14) Uani d . O
O4 1 0.27280(12) 1.0567(3) 0.2756(4) 0.0677(12) Uani d . O
C37 1 0.2146(2) 0.9827(6) 0.2499(9) 0.072(2) Uani d . C
C38 1 0.2430(2) 1.0403(4) 0.3182(6) 0.0571(15) Uani d . C
H2OA 1 0.3142(18) 1.0944(39) 0.3571(55) 0.062(20) Uiso d . H
H2OB 1 0.1949(22) 1.0779(46) 0.4530(63) 0.094(24) Uiso d . H
H1W 1 0.2957(23) 1.0408(50) 0.0341(70) 0.093(28) Uiso d . H
H2W 1 0.2846(29) 1.0156(53) 0.1700(92) 0.130(34) Uiso d . H
H37A 1 0.2226(23) 0.9494(52) 0.1997(74) 0.093(30) Uiso d . H
H37B 1 0.1985(27) 0.9401(60) 0.3004(80) 0.136(34) Uiso d . H
H37C 1 0.2065(18) 1.0140(36) 0.1920(57) 0.046(19) Uiso d . H
H1OA 1 0.5000 1.0000 0.5000 0.138(52) Uiso d S H
H1OB 1 0.0000 1.0000 0.5000 0.104(39) Uiso d S H

loop_
_atom_type_symbol
_atom_type_description
_atom_type_scat_dispersion_real
_atom_type_scat_dispersion_imag
_atom_type_scat_source
C C 0.0033 0.0016 'International Tables Vol C Tables 4.2.6.8 and 6.1.1.4'
H H 0.0000 0.0000 'International Tables Vol C Tables 4.2.6.8 and 6.1.1.4'
N N 0.0061 0.0033 'International Tables Vol C Tables 4.2.6.8 and 6.1.1.4'
O O 0.0106 0.0060 'International Tables Vol C Tables 4.2.6.8 and 6.1.1.4'
P P 0.1023 0.0942 'International Tables Vol C Tables 4.2.6.8 and 6.1.1.4'
Ag Ag -0.8971 1.1015 'International Tables Vol C Tables 4.2.6.8 and 6.1.1.4'

loop_
_geom_angle_atom_site_label_1
_geom_angle_atom_site_label_2
_geom_angle_atom_site_label_3
_geom_angle
_geom_angle_publ_flag
N1A Ag1A P1A 127.71(11) yes
N1A Ag1A N2A 111.4(2) yes
P1A Ag1A N2A 117.87(11) yes
N1A Ag1A O1A 69.41(14) yes
P1A Ag1A O1A 122.17(9) yes
N2A Ag1A O1A 92.92(14) yes
C31A P1A C19A 105.0(2) ?
C31A P1A C25A 104.1(2) ?
C19A P1A C25A 105.4(2) ?
C31A P1A Ag1A 114.0(2) ?
C19A P1A Ag1A 114.5(2) ?
C25A P1A Ag1A 112.7(2) ?
C8A O1A Ag1A 112.1(3) ?
C1A N1A C9A 118.5(5) ?
C1A N1A Ag1A 121.2(4) ?
C9A N1A Ag1A 119.8(3) ?
C10A N2A C18A 117.8(5) ?
C10A N2A Ag1A 115.7(4) ?
C18A N2A Ag1A 119.6(3) ?
N1A C1A C2A 123.8(6) ?
C3A C2A C1A 118.3(6) ?
C2A C3A C4A 121.1(6) ?
C5A C4A C3A 123.6(5) ?
C5A C4A C9A 119.7(5) ?
C3A C4A C9A 116.7(5) ?
C6A C5A C4A 120.2(5) ?
C5A C6A C7A 120.7(6) ?
C8A C7A C6A 122.3(6) ?
O1A C8A C7A 123.7(5) ?
O1A C8A C9A 119.0(4) ?
C7A C8A C9A 117.4(5) ?
N1A C9A C4A 121.6(5) ?
N1A C9A C8A 118.6(4) ?
C4A C9A C8A 119.7(5) ?
N2A C10A C11A 124.0(7) ?
C12A C11A C10A 119.7(6) ?
C11A C12A C13A 119.2(6) ?
C18A C13A C14A 119.7(6) ?
C18A C13A C12A 117.7(6) ?
C14A C13A C12A 122.7(6) ?
C15A C14A C13A 119.4(6) ?
C14A C15A C16A 121.5(6) ?
C17A C16A C15A 120.6(6) ?
O2A C17A C16A 123.1(5) ?
O2A C17A C18A 117.2(5) ?
C16A C17A C18A 119.7(5) ?
N2A C18A C13A 121.4(5) ?
N2A C18A C17A 119.4(5) ?
C13A C18A C17A 119.2(5) ?
C20A C19A C24A 119.4(5) ?
C20A C19A P1A 118.0(4) ?
C24A C19A P1A 122.6(4) ?
C19A C20A C21A 121.0(5) ?
C22A C21A C20A 118.9(6) ?
C23A C22A C21A 120.6(5) ?
C22A C23A C24A 120.4(5) ?
C23A C24A C19A 119.6(5) ?
C26A C25A C30A 118.8(5) ?
C26A C25A P1A 117.0(4) ?
C30A C25A P1A 124.1(4) ?
C27A C26A C25A 120.2(5) ?
C28A C27A C26A 120.7(6) ?
C27A C28A C29A 119.8(6) ?
C28A C29A C30A 120.1(6) ?
C29A C30A C25A 120.4(5) ?
C36A C31A C32A 118.0(5) ?
C36A C31A P1A 117.8(5) ?
C32A C31A P1A 123.7(4) ?
C33A C32A C31A 121.4(7) ?
C32A C33A C34A 119.5(7) ?
C35A C34A C33A 120.4(6) ?
C34A C35A C36A 119.8(7) ?
C31A C36A C35A 120.8(7) ?
N1B Ag1B P1B 135.43(10) yes
N1B Ag1B N2B 105.23(15) yes
P1B Ag1B N2B 116.00(12) yes
N1B Ag1B O1B 68.86(13) yes
P1B Ag1B O1B 119.96(9) yes
N2B Ag1B O1B 96.12(15) yes
C19B P1B C31B 104.6(2) ?
C19B P1B C25B 104.9(2) ?
C31B P1B C25B 103.8(2) ?
C19B P1B Ag1B 115.5(2) ?
C31B P1B Ag1B 114.0(2) ?
C25B P1B Ag1B 112.9(2) ?
C8B O1B Ag1B 111.2(3) ?
C1B N1B C9B 118.9(5) ?
C1B N1B Ag1B 120.6(4) ?
C9B N1B Ag1B 119.7(3) ?
C10B N2B C18B 118.4(5) ?
C10B N2B Ag1B 113.3(4) ?
C18B N2B Ag1B 118.2(3) ?
N1B C1B C2B 123.2(6) ?
C3B C2B C1B 118.5(5) ?
C2B C3B C4B 120.8(5) ?
C5B C4B C9B 119.8(5) ?
C5B C4B C3B 123.2(5) ?
C9B C4B C3B 117.0(5) ?
C6B C5B C4B 119.6(5) ?
C5B C6B C7B 121.8(6) ?
C8B C7B C6B 121.1(5) ?
O1B C8B C7B 123.5(5) ?
O1B C8B C9B 118.9(5) ?
C7B C8B C9B 117.6(5) ?
N1B C9B C4B 121.5(5) ?
N1B C9B C8B 118.6(4) ?
C4B C9B C8B 120.0(5) ?
N2B C10B C11B 123.0(7) ?
C12B C11B C10B 119.8(7) ?
C11B C12B C13B 119.3(7) ?
C12B C13B C14B 123.1(7) ?
C12B C13B C18B 117.0(7) ?
C14B C13B C18B 119.9(6) ?
C15B C14B C13B 120.3(6) ?
C14B C15B C16B 121.8(7) ?
C17B C16B C15B 119.7(7) ?
O2B C17B C16B 122.8(5) ?
O2B C17B C18B 116.8(5) ?
C16B C17B C18B 120.4(5) ?
N2B C18B C13B 122.3(6) ?
N2B C18B C17B 119.6(5) ?
C13B C18B C17B 118.0(5) ?
C24B C19B C20B 118.4(5) ?
C24B C19B P1B 122.7(4) ?
C20B C19B P1B 118.9(4) ?
C21B C20B C19B 120.7(5) ?
C22B C21B C20B 119.9(6) ?
C23B C22B C21B 120.3(6) ?
C22B C23B C24B 120.1(6) ?
C23B C24B C19B 120.6(5) ?
C26B C25B C30B 118.6(5) ?
C26B C25B P1B 118.7(4) ?
C30B C25B P1B 122.7(4) ?
C25B C26B C27B 121.5(6) ?
C26B C27B C28B 120.0(6) ?
C29B C28B C27B 119.0(6) ?
C28B C29B C30B 120.9(6) ?
C25B C30B C29B 120.0(5) ?
C32B C31B C36B 118.2(5) ?
C32B C31B P1B 124.5(4) ?
C36B C31B P1B 117.3(4) ?
C33B C32B C31B 121.0(6) ?
C32B C33B C34B 119.4(7) ?
C35B C34B C33B 120.5(6) ?
C36B C35B C34B 120.2(7) ?
C35B C36B C31B 120.7(6) ?
O3 C38 O4 125.0(6) ?
O3 C38 C37 116.3(7) ?
O4 C38 C37 118.6(6) ?

loop_
_geom_bond_atom_site_label_1
_geom_bond_atom_site_label_2
_geom_bond_distance
_geom_bond_publ_flag
Ag1A N1A 2.272(4) yes
Ag1A P1A 2.3802(13) yes
Ag1A N2A 2.386(4) yes
Ag1A O1A 2.529(4) yes
P1A C31A 1.825(5) ?
P1A C19A 1.829(5) ?
P1A C25A 1.839(5) ?
O1A C8A 1.332(6) yes
O2A C17A 1.343(6) yes
N1A C1A 1.313(7) yes
N1A C9A 1.368(7) yes
N2A C10A 1.318(7) yes
N2A C18A 1.367(7) yes
C1A C2A 1.409(9) ?
C2A C3A 1.341(9) ?
C3A C4A 1.416(8) ?
C4A C5A 1.403(8) ?
C4A C9A 1.422(7) ?
C5A C6A 1.355(9) ?
C6A C7A 1.403(8) ?
C7A C8A 1.378(7) ?
C8A C9A 1.440(7) ?
C10A C11A 1.383(9) ?
C11A C12A 1.340(10) ?
C12A C13A 1.418(9) ?
C13A C18A 1.413(7) ?
C13A C14A 1.417(9) ?
C14A C15A 1.357(10) ?
C15A C16A 1.407(9) ?
C16A C17A 1.362(7) ?
C17A C18A 1.422(7) ?
C19A C20A 1.365(7) ?
C19A C24A 1.394(7) ?
C20A C21A 1.392(8) ?
C21A C22A 1.382(9) ?
C22A C23A 1.361(8) ?
C23A C24A 1.386(8) ?
C25A C26A 1.384(7) ?
C25A C30A 1.388(7) ?
C26A C27A 1.371(8) ?
C27A C28A 1.369(9) ?
C28A C29A 1.373(9) ?
C29A C30A 1.376(8) ?
C31A C36A 1.386(9) ?
C31A C32A 1.387(8) ?
C32A C33A 1.376(9) ?
C33A C34A 1.381(11) ?
C34A C35A 1.365(11) ?
C35A C36A 1.391(9) ?
Ag1B N1B 2.268(4) yes
Ag1B P1B 2.3765(13) yes
Ag1B N2B 2.407(4) yes
Ag1B O1B 2.546(4) yes
P1B C19B 1.815(5) ?
P1B C31B 1.818(5) ?
P1B C25B 1.833(5) ?
O1B C8B 1.327(6) yes
O2B C17B 1.356(6) yes
N1B C1B 1.325(7) yes
N1B C9B 1.363(6) yes
N2B C10B 1.309(8) yes
N2B C18B 1.360(7) yes
C1B C2B 1.403(8) ?
C2B C3B 1.351(9) ?
C3B C4B 1.416(8) ?
C4B C5B 1.406(8) ?
C4B C9B 1.416(7) ?
C5B C6B 1.358(9) ?
C6B C7B 1.399(8) ?
C7B C8B 1.389(7) ?
C8B C9B 1.439(7) ?
C10B C11B 1.398(10) ?
C11B C12B 1.365(11) ?
C12B C13B 1.402(10) ?
C13B C14B 1.422(10) ?
C13B C18B 1.423(8) ?
C14B C15B 1.332(11) ?
C15B C16B 1.413(9) ?
C16B C17B 1.384(8) ?
C17B C18B 1.426(8) ?
C19B C24B 1.389(7) ?
C19B C20B 1.391(7) ?
C20B C21B 1.381(8) ?
C21B C22B 1.377(9) ?
C22B C23B 1.365(8) ?
C23B C24B 1.384(8) ?
C25B C26B 1.373(8) ?
C25B C30B 1.373(7) ?
C26B C27B 1.374(8) ?
C27B C28B 1.377(9) ?
C28B C29B 1.365(9) ?
C29B C30B 1.391(8) ?
C31B C32B 1.387(8) ?
C31B C36B 1.405(7) ?
C32B C33B 1.379(9) ?
C33B C34B 1.385(11) ?
C34B C35B 1.374(11) ?
C35B C36B 1.367(8) ?
O3 C38 1.242(7) ?
O4 C38 1.245(7) ?
C37 C38 1.506(10) ?

loop_
_geom_torsion_atom_site_label_1
_geom_torsion_atom_site_label_2
_geom_torsion_atom_site_label_3
_geom_torsion_atom_site_label_4
_geom_torsion
N1A Ag1A P1A C31A -145.9(2)
N2A Ag1A P1A C31A 12.7(2)
O1A Ag1A P1A C31A 126.3(2)
N1A Ag1A P1A C19A 93.1(2)
N2A Ag1A P1A C19A -108.3(2)
O1A Ag1A P1A C19A 5.3(2)
N1A Ag1A P1A C25A -27.5(2)
N2A Ag1A P1A C25A 131.1(2)
O1A Ag1A P1A C25A -115.2(2)
N1A Ag1A O1A C8A -8.4(3)
P1A Ag1A O1A C8A 114.0(3)
N2A Ag1A O1A C8A -120.2(3)
P1A Ag1A N1A C1A 64.1(4)
N2A Ag1A N1A C1A -95.6(4)
O1A Ag1A N1A C1A 179.5(4)
P1A Ag1A N1A C9A -107.2(3)
N2A Ag1A N1A C9A 93.1(4)
O1A Ag1A N1A C9A 8.2(3)
N1A Ag1A N2A C10A -85.7(5)
P1A Ag1A N2A C10A 112.3(4)
O1A Ag1A N2A C10A -16.7(5)
N1A Ag1A N2A C18A 124.0(4)
P1A Ag1A N2A C18A -37.9(4)
O1A Ag1A N2A C18A -167.0(4)
C9A N1A C1A C2A -1.4(8)
Ag1A N1A C1A C2A -172.8(5)
N1A C1A C2A C3A 1.2(10)
C1A C2A C3A C4A 0.4(10)
C2A C3A C4A C5A 176.2(6)
C2A C3A C4A C9A -1.6(9)
C3A C4A C5A C6A -179.5(6)
C9A C4A C5A C6A -1.8(9)
C4A C5A C6A C7A 0.1(10)
C5A C6A C7A C8A 0.9(10)
Ag1A O1A C8A C7A -170.6(4)
Ag1A O1A C8A C9A 8.1(5)
C6A C7A C8A O1A 178.7(5)
C6A C7A C8A C9A 0.0(8)
C1A N1A C9A C4A 0.1(7)
Ag1A N1A C9A C4A 171.6(4)
C1A N1A C9A C8A -179.0(5)
Ag1A N1A C9A C8A -7.5(6)
C5A C4A C9A N1A -176.5(5)
C3A C4A C9A N1A 1.4(8)
C5A C4A C9A C8A 2.6(8)
C3A C4A C9A C8A -179.5(5)
O1A C8A C9A N1A -1.3(7)
C7A C8A C9A N1A 177.4(5)
O1A C8A C9A C4A 179.6(4)
C7A C8A C9A C4A -1.6(7)
C18A N2A C10A C11A 1.5(9)
Ag1A N2A C10A C11A -149.3(6)
N2A C10A C11A C12A 1.8(11)
C10A C11A C12A C13A -3.9(11)
C11A C12A C13A C18A 2.9(10)
C11A C12A C13A C14A -178.3(7)
C18A C13A C14A C15A -2.2(10)
C12A C13A C14A C15A 179.0(7)
C13A C14A C15A C16A 0.9(11)
C14A C15A C16A C17A 0.5(10)
C15A C16A C17A O2A 179.6(5)
C15A C16A C17A C18A -0.5(9)
C10A N2A C18A C13A -2.5(8)
Ag1A N2A C18A C13A 147.1(4)
C10A N2A C18A C17A 176.9(5)
Ag1A N2A C18A C17A -33.5(6)
C14A C13A C18A N2A -178.5(5)
C12A C13A C18A N2A 0.4(8)
C14A C13A C18A C17A 2.1(8)
C12A C13A C18A C17A -179.0(5)
O2A C17A C18A N2A -0.3(7)
C16A C17A C18A N2A 179.8(5)
O2A C17A C18A C13A 179.1(5)
C16A C17A C18A C13A -0.8(8)
C31A P1A C19A C20A -143.0(4)
C25A P1A C19A C20A 107.4(4)
Ag1A P1A C19A C20A -17.2(4)
C31A P1A C19A C24A 38.3(5)
C25A P1A C19A C24A -71.3(5)
Ag1A P1A C19A C24A 164.2(4)
C24A C19A C20A C21A 0.3(8)
P1A C19A C20A C21A -178.4(4)
C19A C20A C21A C22A 0.8(9)
C20A C21A C22A C23A -0.4(9)
C21A C22A C23A C24A -1.2(9)
C22A C23A C24A C19A 2.3(9)
C20A C19A C24A C23A -1.9(8)
P1A C19A C24A C23A 176.7(4)
C31A P1A C25A C26A 91.9(4)
C19A P1A C25A C26A -157.8(4)
Ag1A P1A C25A C26A -32.2(4)
C31A P1A C25A C30A -92.1(5)
C19A P1A C25A C30A 18.2(5)
Ag1A P1A C25A C30A 143.8(4)
C30A C25A C26A C27A 0.8(8)
P1A C25A C26A C27A 177.0(4)
C25A C26A C27A C28A 0.7(9)
C26A C27A C28A C29A -1.4(9)
C27A C28A C29A C30A 0.6(9)
C28A C29A C30A C25A 0.9(9)
C26A C25A C30A C29A -1.6(8)
P1A C25A C30A C29A -177.5(4)
C19A P1A C31A C36A 69.7(5)
C25A P1A C31A C36A -179.8(5)
Ag1A P1A C31A C36A -56.5(5)
C19A P1A C31A C32A -118.1(5)
C25A P1A C31A C32A -7.5(6)
Ag1A P1A C31A C32A 115.8(5)
C36A C31A C32A C33A -2.4(10)
P1A C31A C32A C33A -174.6(6)
C31A C32A C33A C34A 0.1(11)
C32A C33A C34A C35A 1.8(12)
C33A C34A C35A C36A -1.3(12)
C32A C31A C36A C35A 2.8(10)
P1A C31A C36A C35A 175.5(5)
C34A C35A C36A C31A -1.0(11)
N1B Ag1B P1B C19B -88.9(2)
N2B Ag1B P1B C19B 115.3(2)
O1B Ag1B P1B C19B 0.6(2)
N1B Ag1B P1B C31B 149.9(2)
N2B Ag1B P1B C31B -5.8(2)
O1B Ag1B P1B C31B -120.6(2)
N1B Ag1B P1B C25B 31.8(2)
N2B Ag1B P1B C25B -123.9(2)
O1B Ag1B P1B C25B 121.3(2)
N1B Ag1B O1B C8B 13.8(3)
P1B Ag1B O1B C8B -117.4(3)
N2B Ag1B O1B C8B 117.8(3)
P1B Ag1B N1B C1B -71.6(4)
N2B Ag1B N1B C1B 85.9(4)
O1B Ag1B N1B C1B 176.7(4)
P1B Ag1B N1B C9B 98.2(3)
N2B Ag1B N1B C9B -104.3(3)
O1B Ag1B N1B C9B -13.6(3)
N1B Ag1B N2B C10B 90.5(5)
P1B Ag1B N2B C10B -106.9(4)
O1B Ag1B N2B C10B 20.8(5)
N1B Ag1B N2B C18B -124.6(4)
P1B Ag1B N2B C18B 38.0(4)
O1B Ag1B N2B C18B 165.7(4)
C9B N1B C1B C2B -0.4(8)
Ag1B N1B C1B C2B 169.5(5)
N1B C1B C2B C3B -2.1(10)
C1B C2B C3B C4B 2.2(10)
C2B C3B C4B C5B -179.3(6)
C2B C3B C4B C9B 0.0(9)
C9B C4B C5B C6B 1.1(9)
C3B C4B C5B C6B -179.6(6)
C4B C5B C6B C7B 1.1(10)
C5B C6B C7B C8B -1.6(10)
Ag1B O1B C8B C7B 166.1(4)
Ag1B O1B C8B C9B -13.1(5)
C6B C7B C8B O1B -179.5(5)
C6B C7B C8B C9B -0.3(8)
C1B N1B C9B C4B 2.8(7)
Ag1B N1B C9B C4B -167.2(4)
C1B N1B C9B C8B -177.5(5)
Ag1B N1B C9B C8B 12.5(6)
C5B C4B C9B N1B 176.8(5)
C3B C4B C9B N1B -2.6(7)
C5B C4B C9B C8B -2.9(8)
C3B C4B C9B C8B 177.7(5)
O1B C8B C9B N1B 2.0(7)
C7B C8B C9B N1B -177.2(5)
O1B C8B C9B C4B -178.2(4)
C7B C8B C9B C4B 2.5(7)
C18B N2B C10B C11B -2.9(9)
Ag1B N2B C10B C11B 141.9(6)
N2B C10B C11B C12B 0.0(11)
C10B C11B C12B C13B 1.7(11)
C11B C12B C13B C14B 179.5(7)
C11B C12B C13B C18B -0.5(10)
C12B C13B C14B C15B -179.4(7)
C18B C13B C14B C15B 0.6(10)
C13B C14B C15B C16B -0.3(11)
C14B C15B C16B C17B -0.3(10)
C15B C16B C17B O2B -179.4(5)
C15B C16B C17B C18B 0.7(8)
C10B N2B C18B C13B 4.2(8)
Ag1B N2B C18B C13B -138.9(4)
C10B N2B C18B C17B -178.1(5)
Ag1B N2B C18B C17B 38.8(6)
C12B C13B C18B N2B -2.5(8)
C14B C13B C18B N2B 177.5(5)
C12B C13B C18B C17B 179.8(5)
C14B C13B C18B C17B -0.2(8)
O2B C17B C18B N2B 1.8(7)
C16B C17B C18B N2B -178.2(5)
O2B C17B C18B C13B 179.6(4)
C16B C17B C18B C13B -0.4(7)
C31B P1B C19B C24B -46.5(5)
C25B P1B C19B C24B 62.4(5)
Ag1B P1B C19B C24B -172.5(4)
C31B P1B C19B C20B 134.3(4)
C25B P1B C19B C20B -116.8(4)
Ag1B P1B C19B C20B 8.3(4)
C24B C19B C20B C21B -0.2(8)
P1B C19B C20B C21B 179.1(4)
C19B C20B C21B C22B -0.6(9)
C20B C21B C22B C23B 0.6(9)
C21B C22B C23B C24B 0.1(9)
C22B C23B C24B C19B -0.8(9)
C20B C19B C24B C23B 0.8(8)
P1B C19B C24B C23B -178.3(4)
C19B P1B C25B C26B -175.5(5)
C31B P1B C25B C26B -66.0(5)
Ag1B P1B C25B C26B 58.0(5)
C19B P1B C25B C30B 6.0(5)
C31B P1B C25B C30B 115.5(5)
Ag1B P1B C25B C30B -120.6(4)
C30B C25B C26B C27B -0.4(10)
P1B C25B C26B C27B -179.1(5)
C25B C26B C27B C28B 0.2(11)
C26B C27B C28B C29B 0.5(11)
C27B C28B C29B C30B -0.9(10)
C26B C25B C30B C29B 0.0(9)
P1B C25B C30B C29B 178.6(4)
C28B C29B C30B C25B 0.7(10)
C19B P1B C31B C32B 96.4(5)
C25B P1B C31B C32B -13.3(5)
Ag1B P1B C31B C32B -136.5(4)
C19B P1B C31B C36B -83.4(4)
C25B P1B C31B C36B 166.9(4)
Ag1B P1B C31B C36B 43.6(4)
C36B C31B C32B C33B -2.2(9)
P1B C31B C32B C33B 178.0(5)
C31B C32B C33B C34B 1.6(10)
C32B C33B C34B C35B 0.1(11)
C33B C34B C35B C36B -1.2(10)
C34B C35B C36B C31B 0.6(9)
C32B C31B C36B C35B 1.1(8)
P1B C31B C36B C35B -179.1(5)
